data_7057723
loop_
_publ_author_name
'Foreti\'c, Bla\<zenka'
'Vianello, Robert'
'Matkovi\'c-\<Calogovi\'c, Dubravka'
'Jadre\<sko, Dijana'
'Picek, Igor'

_publ_section_title
;
 Supramolecular inter-ionic charge-transfer complexes between derivatives
 of pyridinium-4-oxime cations and hexacyanoferrate(ii) anions
;
_journal_issue 19
_journal_name_full 'New Journal of Chemistry'
_journal_page_first 16115
_journal_paper_doi 10.1039/C8NJ03066A
_journal_volume 42
_journal_year 2018
_chemical_formula_sum 'C24 H27 Fe0.5 I N9 O3'
_chemical_formula_weight 644.37
_space_group_crystal_system triclinic
_space_group_IT_number 2
_space_group_name_Hall '-P 1'
_space_group_name_H-M_alt 'P -1'
_symmetry_cell_setting triclinic
_symmetry_space_group_name_Hall '-P 1'
_symmetry_space_group_name_H-M 'P -1'
_atom_sites_solution_hydrogens geom
_audit_creation_method
;
SHELXL-2014/7
;
_audit_update_record
;
2018-03-06 deposited with the CCDC.
2018-09-05 downloaded from the CCDC.
;
_cell_angle_alpha 99.573(4)
_cell_angle_beta 98.738(5)
_cell_angle_gamma 97.891(5)
_cell_formula_units_Z 2
_cell_length_a 9.8846(6)
_cell_length_b 10.8052(6)
_cell_length_c 13.4619(7)
_cell_measurement_reflns_used 3690
_cell_measurement_temperature 293(2)
_cell_measurement_theta_max 30.0600
_cell_measurement_theta_min 4.4350
_cell_volume 1381.69(14)
_computing_cell_refinement 'CrysAlisPro (Rigaku Oxford Diffraction,2016)'
_computing_data_collection 'CrysAlisPro (Rigaku Oxford Diffraction,2016)'
_computing_data_reduction 'CrysAlisPro (Rigaku Oxford Diffraction,2016)'
_computing_structure_refinement 'SHELXL-2014/7 (Sheldrick, 2014)'
_diffrn_ambient_temperature 293(2)
_diffrn_detector 'CCD plate'
_diffrn_detector_area_resol_mean 16.3426
_diffrn_detector_type Sapphire3
_diffrn_measured_fraction_theta_full 0.993
_diffrn_measured_fraction_theta_max 0.995
_diffrn_measurement_details
;
#__ type_ start__ end____ width___ exp.time_
  1 omega  -36.00   19.00   1.0000    6.0000
omega____ theta____ kappa____ phi______ frames
    -       25.7227  -57.0000   90.0000 55

#__ type_ start__ end____ width___ exp.time_
  2 omega   31.00   63.00   1.0000    6.0000
omega____ theta____ kappa____ phi______ frames
    -       25.7227  -99.0000  120.0000 32

#__ type_ start__ end____ width___ exp.time_
  3 omega  -40.00   70.00   1.0000    6.0000
omega____ theta____ kappa____ phi______ frames
    -       25.7227  -19.0000  150.0000 110

#__ type_ start__ end____ width___ exp.time_
  4 omega  -41.00   -5.00   1.0000    6.0000
omega____ theta____ kappa____ phi______ frames
    -      -28.6915  -77.0000 -120.0000 36

#__ type_ start__ end____ width___ exp.time_
  5 omega   26.00   63.00   1.0000    6.0000
omega____ theta____ kappa____ phi______ frames
    -       25.7227  -99.0000 -150.0000 37

#__ type_ start__ end____ width___ exp.time_
  6 omega  -99.00    1.00   1.0000    6.0000
omega____ theta____ kappa____ phi______ frames
    -      -28.6915  -77.0000  -30.0000 100

#__ type_ start__ end____ width___ exp.time_
  7 omega  -48.00    3.00   1.0000    6.0000
omega____ theta____ kappa____ phi______ frames
    -      -28.6915   57.0000 -180.0000 51

#__ type_ start__ end____ width___ exp.time_
  8 omega -101.00  -46.00   1.0000    6.0000
omega____ theta____ kappa____ phi______ frames
    -      -28.6915  179.0000  -60.0000 55
;
_diffrn_measurement_device 'four-circle diffractometer'
_diffrn_measurement_device_type 'Xcalibur, Sapphire3'
_diffrn_measurement_method '\w scans'
_diffrn_orient_matrix_UB_11 0.0617640000
_diffrn_orient_matrix_UB_12 0.0132541000
_diffrn_orient_matrix_UB_13 -0.0198674000
_diffrn_orient_matrix_UB_21 -0.0400557000
_diffrn_orient_matrix_UB_22 -0.0028451000
_diffrn_orient_matrix_UB_23 -0.0489825000
_diffrn_orient_matrix_UB_31 -0.0015634000
_diffrn_orient_matrix_UB_32 0.0661421000
_diffrn_orient_matrix_UB_33 0.0124723000
_diffrn_radiation_monochromator graphite
_diffrn_radiation_probe x-ray
_diffrn_radiation_type 'Mo K\a'
_diffrn_radiation_wavelength 0.71073
_diffrn_reflns_av_R_equivalents 0.0293
_diffrn_reflns_av_unetI/netI 0.0473
_diffrn_reflns_Laue_measured_fraction_full 0.993
_diffrn_reflns_Laue_measured_fraction_max 0.995
_diffrn_reflns_limit_h_max 11
_diffrn_reflns_limit_h_min -13
_diffrn_reflns_limit_k_max 14
_diffrn_reflns_limit_k_min -14
_diffrn_reflns_limit_l_max 18
_diffrn_reflns_limit_l_min -17
_diffrn_reflns_number 14255
_diffrn_reflns_point_group_measured_fraction_full 0.993
_diffrn_reflns_point_group_measured_fraction_max 0.995
_diffrn_reflns_theta_full 25.242
_diffrn_reflns_theta_max 29.000
_diffrn_reflns_theta_min 4.231
_diffrn_source 'Enhance (Mo) X-ray Source'
_exptl_absorpt_coefficient_mu 1.454
_exptl_absorpt_correction_T_max 1.00000
_exptl_absorpt_correction_T_min 0.94067
_exptl_absorpt_correction_type multi-scan
_exptl_absorpt_process_details
;
CrysAlisPro (Rigaku Oxford Diffraction,2016)
Empirical absorption correction using spherical harmonics,
 implemented in SCALE3 ABSPACK scaling algorithm.
;
_exptl_crystal_colour violet-brown
_exptl_crystal_density_diffrn 1.549
_exptl_crystal_description plate
_exptl_crystal_F_000 648
_exptl_crystal_size_max 0.30
_exptl_crystal_size_mid 0.25
_exptl_crystal_size_min 0.09
_refine_diff_density_max 0.655
_refine_diff_density_min -0.373
_refine_diff_density_rms 0.060
_refine_ls_extinction_method none
_refine_ls_goodness_of_fit_ref 1.009
_refine_ls_hydrogen_treatment constr
_refine_ls_matrix_type full
_refine_ls_number_parameters 346
_refine_ls_number_reflns 7309
_refine_ls_number_restraints 0
_refine_ls_restrained_S_all 1.009
_refine_ls_R_factor_all 0.0648
_refine_ls_R_factor_gt 0.0371
_refine_ls_shift/su_max 0.001
_refine_ls_shift/su_mean 0.000
_refine_ls_structure_factor_coef Fsqd
_refine_ls_weighting_details 'w=1/[\s^2^(Fo^2^)+(0.0308P)^2^] where P=(Fo^2^+2Fc^2^)/3'
_refine_ls_weighting_scheme calc
_refine_ls_wR_factor_gt 0.0718
_refine_ls_wR_factor_ref 0.0843
_reflns_Friedel_coverage 0.000
_reflns_number_gt 5057
_reflns_number_total 7309
_reflns_threshold_expression 'I > 2\s(I)'
_cod_data_source_file c8nj03066a2.cif
_cod_data_source_block pam
_cod_depositor_comments 'Adding full bibliography for 7057723--7057724.cif.'
_cod_original_formula_sum 'C24 H27 Fe0.50 I N9 O3'
_cod_database_code 7057723
_shelx_shelxl_version_number 2014/7
_shelx_space_group_comment
;
The symmetry employed for this shelxl refinement is uniquely defined
by the following loop, which should always be used as a source of
symmetry information in preference to the above space-group names.
They are only intended as comments.
;
_reflns_odcompleteness_completeness 99.69
_reflns_odcompleteness_theta 30.44
_reflns_odcompleteness_iscentric 1

loop_
_space_group_symop_operation_xyz
'x, y, z'
'-x, -y, -z'

loop_
_atom_site_label
_atom_site_type_symbol
_atom_site_fract_x
_atom_site_fract_y
_atom_site_fract_z
_atom_site_U_iso_or_equiv
_atom_site_adp_type
_atom_site_occupancy
_atom_site_site_symmetry_order
_atom_site_calc_flag
_atom_site_refinement_flags_posn
_atom_site_refinement_flags_adp
_atom_site_refinement_flags_occupancy
Fe Fe 0.0000 0.5000 0.0000 0.03333(12) Uani 1 2 d S . P
I I 0.69941(2) 0.20592(2) 0.32886(2) 0.06434(9) Uani 1 1 d . . .
C1 C 0.1625(2) 0.5909(2) 0.09308(17) 0.0373(5) Uani 1 1 d . . .
C2 C 0.0233(2) 0.3519(2) 0.05897(17) 0.0384(6) Uani 1 1 d . . .
C2A C 0.2351(3) 0.3973(3) 0.3279(2) 0.0521(7) Uani 1 1 d . . .
H2A H 0.2134 0.3806 0.2568 0.062 Uiso 1 1 calc R U .
C2B C 1.5718(3) -0.2516(3) 1.0390(2) 0.0572(8) Uani 1 1 d . . .
H2B H 1.6559 -0.2775 1.0592 0.069 Uiso 1 1 calc R U .
C2C C 0.8616(3) 0.0957(3) 0.7029(2) 0.0581(8) Uani 1 1 d . . .
H2C H 0.8356 0.1675 0.7383 0.070 Uiso 1 1 calc R U .
C3 C 0.1120(2) 0.4428(2) -0.09775(17) 0.0377(5) Uani 1 1 d . . .
C3A C 0.3348(3) 0.3412(2) 0.37558(19) 0.0502(7) Uani 1 1 d . . .
H3A H 0.3802 0.2864 0.3369 0.060 Uiso 1 1 calc R U .
C3B C 1.5375(3) -0.1492(2) 1.0966(2) 0.0518(7) Uani 1 1 d . . .
H3B H 1.5970 -0.1069 1.1565 0.062 Uiso 1 1 calc R U .
C3C C 0.8061(3) 0.0532(2) 0.6016(2) 0.0554(7) Uani 1 1 d . . .
H3C H 0.7419 0.0955 0.5690 0.066 Uiso 1 1 calc R U .
C4A C 0.3689(2) 0.3651(2) 0.48142(18) 0.0393(5) Uani 1 1 d . . .
C4B C 1.4143(3) -0.1072(2) 1.06647(18) 0.0412(6) Uani 1 1 d . . .
C4C C 0.8451(3) -0.0529(2) 0.54725(18) 0.0404(6) Uani 1 1 d . . .
C5A C 0.3005(3) 0.4495(2) 0.53534(19) 0.0461(6) Uani 1 1 d . . .
H5A H 0.3220 0.4692 0.6064 0.055 Uiso 1 1 calc R U .
C5B C 1.3266(3) -0.1769(2) 0.97821(19) 0.0471(6) Uani 1 1 d . . .
H5B H 1.2424 -0.1522 0.9562 0.056 Uiso 1 1 calc R U .
C5C C 0.9392(3) -0.1133(2) 0.60017(19) 0.0455(6) Uani 1 1 d . . .
H5C H 0.9675 -0.1848 0.5663 0.055 Uiso 1 1 calc R U .
C6A C 0.2019(3) 0.5037(2) 0.48449(19) 0.0482(6) Uani 1 1 d . . .
H6A H 0.1572 0.5609 0.5214 0.058 Uiso 1 1 calc R U .
C6B C 1.3637(3) -0.2804(2) 0.9244(2) 0.0515(7) Uani 1 1 d . . .
H6B H 1.3035 -0.3275 0.8665 0.062 Uiso 1 1 calc R U .
C6C C 0.9905(3) -0.0684(2) 0.7017(2) 0.0485(6) Uani 1 1 d . . .
H6C H 1.0526 -0.1104 0.7367 0.058 Uiso 1 1 calc R U .
C7A C 0.0571(3) 0.5326(3) 0.3285(2) 0.0626(8) Uani 1 1 d . . .
H7A1 H 0.0815 0.5514 0.2656 0.094 Uiso 1 1 calc R U .
H7A2 H 0.0462 0.6096 0.3714 0.094 Uiso 1 1 calc R U .
H7A3 H -0.0284 0.4735 0.3138 0.094 Uiso 1 1 calc R U .
C7B C 1.5270(4) -0.4240(3) 0.8885(3) 0.0762(10) Uani 1 1 d . . .
H7B1 H 1.4510 -0.4939 0.8705 0.114 Uiso 1 1 calc R U .
H7B2 H 1.6061 -0.4499 0.9252 0.114 Uiso 1 1 calc R U .
H7B3 H 1.5501 -0.3984 0.8273 0.114 Uiso 1 1 calc R U .
C7C C 1.0146(3) 0.0856(3) 0.8608(2) 0.0636(8) Uani 1 1 d . . .
H7C1 H 1.1087 0.1262 0.8659 0.095 Uiso 1 1 calc R U .
H7C2 H 1.0132 0.0165 0.8974 0.095 Uiso 1 1 calc R U .
H7C3 H 0.9621 0.1463 0.8899 0.095 Uiso 1 1 calc R U .
C8A C 0.4735(3) 0.3021(2) 0.53181(19) 0.0456(6) Uani 1 1 d . . .
H8A H 0.5075 0.2370 0.4939 0.055 Uiso 1 1 calc R U .
C8B C 1.3799(3) 0.0060(2) 1.1262(2) 0.0516(7) Uani 1 1 d . . .
H8B H 1.4350 0.0442 1.1890 0.062 Uiso 1 1 calc R U .
C8C C 0.7877(3) -0.0957(2) 0.43773(19) 0.0447(6) Uani 1 1 d . . .
H8C H 0.7226 -0.0537 0.4059 0.054 Uiso 1 1 calc R U .
N1 N 0.2594(2) 0.6432(2) 0.15194(16) 0.0497(6) Uani 1 1 d . . .
N1A N 0.1680(2) 0.47614(19) 0.38168(16) 0.0440(5) Uani 1 1 d . . .
N1B N 1.4868(2) -0.3160(2) 0.95382(18) 0.0508(6) Uani 1 1 d . . .
N1C N 0.9523(2) 0.03596(19) 0.75154(15) 0.0457(5) Uani 1 1 d . . .
N2 N 0.0429(2) 0.2636(2) 0.09318(16) 0.0537(6) Uani 1 1 d . . .
N2A N 0.5182(2) 0.33619(19) 0.62770(15) 0.0449(5) Uani 1 1 d . . .
N2B N 1.2751(2) 0.05222(19) 1.09251(16) 0.0462(5) Uani 1 1 d . . .
N2C N 0.8264(2) -0.18951(18) 0.38626(15) 0.0431(5) Uani 1 1 d . . .
N3 N 0.1752(2) 0.4047(2) -0.15745(16) 0.0502(6) Uani 1 1 d . . .
O1A O 0.6133(2) 0.26382(19) 0.66046(14) 0.0644(6) Uani 1 1 d . . .
H1A H 0.6451 0.2906 0.7214 0.097 Uiso 1 1 calc R U .
O1B O 1.2591(2) 0.15832(18) 1.15959(15) 0.0625(6) Uani 1 1 d . . .
H1B H 1.1930 0.1882 1.1346 0.094 Uiso 1 1 calc R U .
O1C O 0.7604(2) -0.21234(17) 0.28545(13) 0.0549(5) Uani 1 1 d . . .
H1C H 0.7809 -0.2771 0.2544 0.082 Uiso 1 1 calc R U .

loop_
_atom_site_aniso_label
_atom_site_aniso_U_11
_atom_site_aniso_U_22
_atom_site_aniso_U_33
_atom_site_aniso_U_23
_atom_site_aniso_U_13
_atom_site_aniso_U_12
Fe 0.0345(2) 0.0374(2) 0.0260(2) -0.00071(17) -0.00215(18) 0.0155(2)
I 0.07078(15) 0.06930(15) 0.05323(13) 0.00315(9) 0.00444(10) 0.03054(11)
C1 0.0407(13) 0.0409(13) 0.0307(12) 0.0046(9) 0.0020(10) 0.0154(11)
C2 0.0383(13) 0.0417(13) 0.0295(12) -0.0054(9) -0.0042(10) 0.0134(11)
C2A 0.0558(17) 0.0660(17) 0.0324(14) 0.0056(12) 0.0015(12) 0.0152(14)
C2B 0.0445(16) 0.0538(17) 0.075(2) 0.0151(14) 0.0041(15) 0.0193(13)
C2C 0.074(2) 0.0497(16) 0.0496(17) -0.0034(12) 0.0130(15) 0.0217(15)
C3 0.0395(13) 0.0404(13) 0.0300(12) 0.0009(9) -0.0049(10) 0.0156(11)
C3A 0.0530(16) 0.0612(16) 0.0347(14) 0.0021(11) 0.0028(12) 0.0178(14)
C3B 0.0440(15) 0.0527(16) 0.0546(17) 0.0071(12) -0.0042(13) 0.0125(13)
C3C 0.0654(19) 0.0506(16) 0.0512(17) 0.0028(12) 0.0067(14) 0.0260(14)
C4A 0.0365(13) 0.0413(13) 0.0357(13) 0.0047(10) -0.0002(10) 0.0016(11)
C4B 0.0401(14) 0.0445(13) 0.0399(14) 0.0109(10) 0.0036(11) 0.0103(11)
C4C 0.0445(14) 0.0388(13) 0.0388(13) 0.0056(10) 0.0120(11) 0.0072(11)
C5A 0.0479(15) 0.0552(15) 0.0308(13) 0.0025(11) 0.0004(11) 0.0075(13)
C5B 0.0459(15) 0.0490(15) 0.0457(15) 0.0100(11) -0.0004(12) 0.0144(12)
C5C 0.0510(16) 0.0423(14) 0.0428(15) 0.0010(11) 0.0095(12) 0.0138(12)
C6A 0.0512(16) 0.0541(16) 0.0389(14) 0.0057(11) 0.0061(12) 0.0138(13)
C6B 0.0586(18) 0.0477(15) 0.0465(15) 0.0089(11) 0.0017(13) 0.0118(13)
C6C 0.0497(16) 0.0524(16) 0.0431(15) 0.0067(11) 0.0062(12) 0.0127(13)
C7A 0.0555(18) 0.084(2) 0.0554(18) 0.0289(15) 0.0036(14) 0.0231(16)
C7B 0.092(3) 0.0541(18) 0.090(3) 0.0048(16) 0.036(2) 0.0274(18)
C7C 0.069(2) 0.071(2) 0.0372(15) -0.0059(13) 0.0037(14) -0.0060(16)
C8A 0.0434(14) 0.0506(15) 0.0387(14) 0.0012(11) 0.0002(11) 0.0109(12)
C8B 0.0462(15) 0.0564(16) 0.0472(16) -0.0012(12) -0.0014(12) 0.0154(13)
C8C 0.0502(15) 0.0420(14) 0.0428(14) 0.0078(11) 0.0076(12) 0.0122(12)
N1 0.0454(13) 0.0580(14) 0.0384(12) 0.0029(10) -0.0060(10) 0.0057(11)
N1A 0.0432(12) 0.0491(12) 0.0392(12) 0.0115(9) 0.0026(9) 0.0081(10)
N1B 0.0579(15) 0.0432(12) 0.0555(14) 0.0112(10) 0.0160(12) 0.0147(11)
N1C 0.0481(13) 0.0449(12) 0.0390(12) -0.0015(9) 0.0085(10) 0.0005(10)
N2 0.0661(15) 0.0469(13) 0.0462(13) 0.0063(10) -0.0049(11) 0.0227(11)
N2A 0.0422(12) 0.0515(12) 0.0380(12) 0.0074(9) -0.0036(9) 0.0102(10)
N2B 0.0459(12) 0.0438(12) 0.0485(13) 0.0046(9) 0.0069(10) 0.0125(10)
N2C 0.0462(12) 0.0434(11) 0.0375(11) 0.0033(9) 0.0079(9) 0.0049(10)
N3 0.0540(14) 0.0585(13) 0.0396(12) 0.0009(10) 0.0080(10) 0.0248(11)
O1A 0.0652(13) 0.0788(14) 0.0444(11) -0.0020(9) -0.0129(10) 0.0376(11)
O1B 0.0628(13) 0.0590(12) 0.0583(13) -0.0114(9) -0.0028(10) 0.0273(10)
O1C 0.0669(13) 0.0592(12) 0.0358(10) -0.0018(8) 0.0015(9) 0.0223(10)

loop_
_atom_type_symbol
_atom_type_description
_atom_type_scat_dispersion_real
_atom_type_scat_dispersion_imag
_atom_type_scat_source
C C 0.0033 0.0016 'International Tables Vol C Tables 4.2.6.8 and 6.1.1.4'
H H 0.0000 0.0000 'International Tables Vol C Tables 4.2.6.8 and 6.1.1.4'
N N 0.0061 0.0033 'International Tables Vol C Tables 4.2.6.8 and 6.1.1.4'
O O 0.0106 0.0060 'International Tables Vol C Tables 4.2.6.8 and 6.1.1.4'
Fe Fe 0.3463 0.8444 'International Tables Vol C Tables 4.2.6.8 and 6.1.1.4'
I I -0.4742 1.8119 'International Tables Vol C Tables 4.2.6.8 and 6.1.1.4'

loop_
_geom_angle_atom_site_label_1
_geom_angle_atom_site_label_2
_geom_angle_atom_site_label_3
_geom_angle
_geom_angle_site_symmetry_1
_geom_angle_site_symmetry_3
C1 Fe C1 180.0 . 2_565
C1 Fe C3 90.59(9) . .
C1 Fe C3 89.41(9) 2_565 .
C1 Fe C3 89.41(9) . 2_565
C1 Fe C3 90.59(9) 2_565 2_565
C3 Fe C3 180.0 . 2_565
C1 Fe C2 91.24(9) . 2_565
C1 Fe C2 88.76(9) 2_565 2_565
C3 Fe C2 91.64(10) . 2_565
C3 Fe C2 88.36(10) 2_565 2_565
C1 Fe C2 88.76(9) . .
C1 Fe C2 91.24(9) 2_565 .
C3 Fe C2 88.36(10) . .
C3 Fe C2 91.64(10) 2_565 .
C2 Fe C2 180.0 2_565 .
N1 C1 Fe 177.5(2) . .
N2 C2 Fe 177.0(2) . .
N1A C2A C3A 121.0(2) . .
N1B C2B C3B 121.2(2) . .
N1C C2C C3C 121.0(2) . .
N3 C3 Fe 177.5(2) . .
C2A C3A C4A 120.4(2) . .
C2B C3B C4B 120.2(2) . .
C2C C3C C4C 120.2(2) . .
C5A C4A C3A 117.5(2) . .
C5A C4A C8A 122.5(2) . .
C3A C4A C8A 119.9(2) . .
C3B C4B C5B 117.5(2) . .
C3B C4B C8B 120.3(2) . .
C5B C4B C8B 122.2(2) . .
C5C C4C C3C 117.4(2) . .
C5C C4C C8C 122.8(2) . .
C3C C4C C8C 119.8(2) . .
C6A C5A C4A 120.1(2) . .
C6B C5B C4B 120.2(2) . .
C6C C5C C4C 120.4(2) . .
N1A C6A C5A 121.2(2) . .
N1B C6B C5B 120.8(2) . .
N1C C6C C5C 120.7(2) . .
N2A C8A C4A 120.0(2) . .
N2B C8B C4B 120.0(2) . .
N2C C8C C4C 120.4(2) . .
C2A N1A C6A 119.7(2) . .
C2A N1A C7A 120.1(2) . .
C6A N1A C7A 120.2(2) . .
C2B N1B C6B 120.0(2) . .
C2B N1B C7B 121.1(2) . .
C6B N1B C7B 118.8(2) . .
C2C N1C C6C 120.3(2) . .
C2C N1C C7C 120.3(2) . .
C6C N1C C7C 119.4(2) . .
C8A N2A O1A 110.9(2) . .
C8B N2B O1B 111.6(2) . .
C8C N2C O1C 110.6(2) . .

loop_
_geom_bond_atom_site_label_1
_geom_bond_atom_site_label_2
_geom_bond_distance
_geom_bond_site_symmetry_2
Fe C1 1.913(2) .
Fe C1 1.913(2) 2_565
Fe C3 1.923(3) .
Fe C3 1.923(2) 2_565
Fe C2 1.927(2) 2_565
Fe C2 1.927(2) .
C1 N1 1.156(3) .
C2 N2 1.153(3) .
C2A N1A 1.337(3) .
C2A C3A 1.361(3) .
C2B N1B 1.337(3) .
C2B C3B 1.356(4) .
C2C N1C 1.331(3) .
C2C C3C 1.366(4) .
C3 N3 1.148(3) .
C3A C4A 1.385(3) .
C3B C4B 1.384(3) .
C3C C4C 1.388(3) .
C4A C5A 1.383(3) .
C4A C8A 1.458(3) .
C4B C5B 1.393(3) .
C4B C8B 1.459(3) .
C4C C5C 1.385(3) .
C4C C8C 1.468(3) .
C5A C6A 1.360(3) .
C5B C6B 1.354(3) .
C5C C6C 1.364(3) .
C6A N1A 1.346(3) .
C6B N1B 1.348(3) .
C6C N1C 1.344(3) .
C7A N1A 1.475(3) .
C7B N1B 1.479(3) .
C7C N1C 1.485(3) .
C8A N2A 1.273(3) .
C8B N2B 1.267(3) .
C8C N2C 1.268(3) .
N2A O1A 1.371(2) .
N2B O1B 1.379(2) .
N2C O1C 1.380(2) .
